data_7249643
loop_
_publ_author_name
'Mrvo\<s-Sermek, Draginja'
'Ta\<sner, Marina'
'Vu\<sak, Darko'
'Judas, Nenad'
'Wzgarda-Raj, Kinga'
'\/Dilovi\'c, Ivica'
'Matkovic-Calogovic, Dubravka'

_publ_section_title
;
 Robustness and stability of the L-carnosine copper(II) dimer. Changes in
 the copper coordination sphere upon heating/solvent substitution
;
_journal_name_full CrystEngComm
_journal_paper_doi 10.1039/D4CE01070A
_journal_year 2024
_chemical_absolute_configuration syn
_chemical_formula_moiety 'C18 H28 Cu2 N8 O8, 2(H2 O)'
_chemical_formula_sum 'C18 H32 Cu2 N8 O10'
_chemical_formula_weight 647.60
_space_group_crystal_system trigonal
_space_group_IT_number 152
_space_group_name_Hall 'P 31 2"'
_space_group_name_H-M_alt 'P 31 2 1'
_atom_sites_solution_hydrogens mixed
_atom_sites_solution_primary dual
_audit_creation_date 2023-12-03
_audit_creation_method
;
Olex2 1.5
(compiled 2023.08.24 svn.re1ec1418 for OlexSys, GUI svn.r6817)
;
_audit_update_record
;
2024-01-22 deposited with the CCDC.	2024-11-19 downloaded from the CCDC.
;
_cell_angle_alpha 90
_cell_angle_beta 90
_cell_angle_gamma 120
_cell_formula_units_Z 3
_cell_length_a 8.56884(6)
_cell_length_b 8.56884(6)
_cell_length_c 30.61946(18)
_cell_measurement_reflns_used 30246
_cell_measurement_temperature 169.98(10)
_cell_measurement_theta_max 74.7530
_cell_measurement_theta_min 4.3220
_cell_volume 1947.03(2)
_computing_cell_refinement 'CrysAlisPro 1.171.43.91a (Rigaku OD, 2023)'
_computing_data_collection 'CrysAlisPro system (CCD 42.53a 64-bit (release 15-04-2022))'
_computing_data_reduction 'CrysAlisPro 1.171.43.91a (Rigaku OD, 2023)'
_computing_molecular_graphics 'Olex2 1.5 (Dolomanov et al., 2009)'
_computing_publication_material 'Olex2 1.5 (Dolomanov et al., 2009)'
_computing_structure_refinement 'SHELXL 2018/3 (Sheldrick, 2015)'
_computing_structure_solution 'SHELXT  (Sheldrick, 2015)'
_diffrn_ambient_temperature 170(1)
_diffrn_detector_area_resol_mean 10.0000
_diffrn_detector_type HyPix
_diffrn_measured_fraction_theta_full 0.983
_diffrn_measured_fraction_theta_max 0.985
_diffrn_measurement_details
;
List of Runs (angles in degrees, time in seconds):

  # Type    Start    End  Width  t~exp~   \w     \q     \k     \f   Frames
#--------------------------------------------------------------------------
  1  \w   -121.00 -19.00   0.50    2.00    --  -42.63 -31.00 -13.00  204
  2  \w   -124.00 -16.00   0.50    4.00    --  -90.25  87.00-105.00  216
  3  \w     33.00 107.00   0.50    4.00    --  107.81-103.00-117.00  148
  4  \w     34.00 139.00   0.50    4.00    --  107.81 -81.00 -27.00  210
  5  \w    101.00 178.00   0.50    4.00    --  107.81  81.00  95.00  154
  6  \w    -26.00  38.00   0.50    2.00    --  -42.63  19.00   0.00  128
  7  \w   -117.00 -88.00   0.50    2.00    --  -42.63 -77.00  90.00   58
  8  \w   -117.00 -88.00   0.50    2.00    --  -42.63 -77.00   0.00   58
  9  \w     21.00 117.00   0.50    2.00    --   42.63  55.00 114.00  192
 10  \w     88.00 117.00   0.50    2.00    --   42.63  77.00-120.00   58
 11  \w     88.00 117.00   0.50    2.00    --   42.63  77.00 -60.00   58
 12  \w     88.00 117.00   0.50    2.00    --   42.63  77.00-150.00   58
 13  \w    -51.00 -14.00   0.50    4.00    --  -90.25  45.00 -90.00   74
 14  \w    -86.00 -16.00   0.50    4.00    --  -90.25 125.00-120.00  140
 15  \w     34.00  71.00   0.50    4.00    --  107.81 -61.00-120.00   74
 16  \w     34.00  71.00   0.50    4.00    --  107.81 -61.00 -30.00   74
 17  \w     34.00 105.00   0.50    4.00    --  107.81 -77.00  60.00  142
 18  \w     33.00 105.00   0.50    4.00    --  107.81 -95.00 -90.00  144
 19  \w     34.00 105.00   0.50    4.00    --  107.81 -77.00 150.00  142
 20  \w     84.00 178.00   0.50    4.00    --  107.81  30.00   0.00  188
 21  \w     34.00  71.00   0.50    4.00    --  107.81 -61.00-180.00   74
 22  \w     33.00 105.00   0.50    4.00    --  107.81 -95.00 -30.00  144
 23  \w     34.00  71.00   0.50    4.00    --  107.81 -61.00 -90.00   74
 24  \w     34.00 105.00   0.50    4.00    --  107.81 -77.00 120.00  142
 25  \w     86.00 178.00   0.50    4.00    --  107.81  45.00 120.00  184
 26  \w     84.00 178.00   0.50    4.00    --  107.81  30.00 -90.00  188
 27  \w     21.00 117.00   0.50    2.00    --   42.63  57.00  30.00  192
 28  \w     61.00 122.00   0.50    2.00    --   42.63-178.00 -90.00  122
 29  \w     21.00 117.00   0.50    2.00    --   42.63  57.00 -60.00  192
 30  \w     62.00 122.00   0.50    2.00    --   42.63 178.00-180.00  120
 31  \w     21.00 117.00   0.50    2.00    --   42.63  57.00-150.00  192
 32  \w     21.00 117.00   0.50    2.00    --   42.63  57.00-180.00  192
 33  \w   -164.00 -67.00   0.50    4.00    --  -90.25 -61.00 120.00  194
 34  \w    -51.00 -14.00   0.50    4.00    --  -90.25  45.00 120.00   74
 35  \w   -164.00 -67.00   0.50    4.00    --  -90.25 -61.00 -30.00  194
 36  \w   -164.00 -67.00   0.50    4.00    --  -90.25 -61.00  60.00  194
 37  \w   -164.00 -67.00   0.50    4.00    --  -90.25 -61.00-180.00  194
 38  \w   -164.00 -67.00   0.50    4.00    --  -90.25 -61.00   0.00  194
 39  \w   -164.00 -67.00   0.50    4.00    --  -90.25 -61.00 -90.00  194
 40  \w   -164.00 -67.00   0.50    4.00    --  -90.25 -61.00-120.00  194
 41  \w   -164.00 -67.00   0.50    4.00    --  -90.25 -61.00  90.00  194
 42  \w   -164.00 -67.00   0.50    4.00    --  -90.25 -61.00-150.00  194
 43  \w   -164.00 -67.00   0.50    4.00    --  -90.25 -61.00  30.00  194
 44  \w    -51.00 -14.00   0.50    4.00    --  -90.25  45.00  60.00   74
 45  \w   -164.00 -67.00   0.50    4.00    --  -90.25 -61.00 -60.00  194
 46  \w   -164.00 -67.00   0.50    4.00    --  -90.25 -61.00 150.00  194
 47  \w     84.00 178.00   0.50    4.00    --  107.81  30.00-150.00  188
 48  \w     84.00 178.00   0.50    4.00    --  107.81  30.00-180.00  188
 49  \w     86.00 178.00   0.50    4.00    --  107.81  45.00 -60.00  184
 50  \w     84.00 178.00   0.50    4.00    --  107.81  30.00  60.00  188
 51  \w     21.00 117.00   0.50    2.00    --   42.63  57.00-120.00  192
 52  \w     62.00 122.00   0.50    2.00    --   42.63 178.00  90.00  120
 53  \w     21.00 117.00   0.50    2.00    --   42.63  57.00  60.00  192
 54  \w     21.00 117.00   0.50    2.00    --   42.63  57.00   0.00  192
;
_diffrn_measurement_device 'four-circle diffractometer'
_diffrn_measurement_device_type 'XtaLAB Synergy, Dualflex, HyPix'
_diffrn_measurement_method '\w scans'
_diffrn_radiation_type CuK\a
_diffrn_radiation_wavelength 1.54184
_diffrn_reflns_av_R_equivalents 0.0346
_diffrn_reflns_av_unetI/netI 0.0097
_diffrn_reflns_Laue_measured_fraction_full 0.983
_diffrn_reflns_Laue_measured_fraction_max 0.985
_diffrn_reflns_limit_h_max 10
_diffrn_reflns_limit_h_min -10
_diffrn_reflns_limit_k_max 9
_diffrn_reflns_limit_k_min -10
_diffrn_reflns_limit_l_max 38
_diffrn_reflns_limit_l_min -38
_diffrn_reflns_number 48652
_diffrn_reflns_point_group_measured_fraction_full 0.986
_diffrn_reflns_point_group_measured_fraction_max 0.985
_diffrn_reflns_theta_full 67.684
_diffrn_reflns_theta_max 75.075
_diffrn_reflns_theta_min 4.332
_exptl_absorpt_coefficient_mu 2.620
_exptl_absorpt_correction_T_max 1.00000
_exptl_absorpt_correction_T_min 0.81939
_exptl_absorpt_correction_type multi-scan
_exptl_absorpt_process_details
;
CrysAlisPro 1.171.43.91a (Rigaku Oxford Diffraction, 2023)
Empirical absorption correction using spherical harmonics,
implemented in SCALE3 ABSPACK scaling algorithm.
;
_exptl_crystal_colour blue
_exptl_crystal_density_diffrn 1.657
_exptl_crystal_description 'hexagonal plate'
_exptl_crystal_F_000 1002
_exptl_crystal_size_max 0.11
_exptl_crystal_size_mid 0.11
_exptl_crystal_size_min 0.03
_refine_diff_density_max 0.419
_refine_diff_density_min -0.439
_refine_diff_density_rms 0.044
_refine_ls_abs_structure_details
;
 Flack x determined using 976 quotients [(I+)-(I-)]/[(I+)+(I-)]
 (Parsons, Flack and Wagner, Acta Cryst. B69 (2013) 249-259).
;
_refine_ls_abs_structure_Flack -0.019(6)
_refine_ls_extinction_method none
_refine_ls_goodness_of_fit_ref 1.055
_refine_ls_hydrogen_treatment constr
_refine_ls_matrix_type full
_refine_ls_number_parameters 224
_refine_ls_number_reflns 2655
_refine_ls_number_restraints 38
_refine_ls_restrained_S_all 1.057
_refine_ls_R_factor_all 0.0336
_refine_ls_R_factor_gt 0.0318
_refine_ls_shift/su_max 0.001
_refine_ls_shift/su_mean 0.000
_refine_ls_structure_factor_coef Fsqd
_refine_ls_weighting_details 'w=1/[\s^2^(Fo^2^)+(0.0304P)^2^+1.1468P] where P=(Fo^2^+2Fc^2^)/3'
_refine_ls_weighting_scheme calc
_refine_ls_wR_factor_gt 0.0746
_refine_ls_wR_factor_ref 0.0757
_reflns_Friedel_coverage 0.668
_reflns_Friedel_fraction_full 0.990
_reflns_Friedel_fraction_max 0.986
_reflns_number_gt 2522
_reflns_number_total 2655
_reflns_threshold_expression 'I > 2\s(I)'
_cod_data_source_file d4ce01070a2.cif
_cod_data_source_block 1_170k
_cod_original_cell_volume 1947.03(3)
_cod_database_code 7249643
_shelx_shelxl_version_number 2018/3
_shelx_space_group_comment
;
The symmetry employed for this shelxl refinement is uniquely defined
by the following loop, which should always be used as a source of
symmetry information in preference to the above space-group names.
They are only intended as comments.
;
_shelx_estimated_absorpt_t_max 0.926
_shelx_estimated_absorpt_t_min 0.761
_olex2_refinement_description
;
1. Fixed Uiso
 At 1.2 times of:
  All C(H) groups, All C(H,H) groups, All N(H) groups, All N(H,H) groups
 At 1.5 times of:
  All O(H,H) groups
2. Restrained distances
 Cu1-N1A \\sim Cu1-N1B
 with sigma of 0.005
 N1A-C1A \\sim N1B-C1B
 with sigma of 0.005
 C2A-C3A \\sim C2B-C3B
 with sigma of 0.005
 C3A-O3A \\sim C3B-O3B
 with sigma of 0.005
 C3A-N2 \\sim C3B-N2
 with sigma of 0.005
 Cu1-HW1A \\sim Cu1-HW1B
 with sigma of 0.02
3. Restrained planarity
 N2, C3A, O3A, C2A
 with sigma of 0.1
 N2, C3B, O3B, C2B
 with sigma of 0.1
4. Uiso/Uaniso restraints and constraints
N1A \\sim N1B: within 2A with sigma of 0.02 and sigma for terminal atoms of
0.04 within 2A
C1A \\sim C1B: within 2A with sigma of 0.02 and sigma for terminal atoms of
0.04 within 2A
C2A \\sim C2B: within 2A with sigma of 0.02 and sigma for terminal atoms of
0.04 within 2A
C3A \\sim C3B: within 2A with sigma of 0.02 and sigma for terminal atoms of
0.04 within 2A
O3A \\sim O3B: within 2A with sigma of 0.02 and sigma for terminal atoms of
0.04 within 2A
5. Others
 Sof(O3B)=Sof(N1B)=Sof(H1BA)=Sof(H1BB)=Sof(C1B)=Sof(H1BC)=Sof(H1BD)=Sof(C2B)=
 Sof(H2BA)=Sof(H2BB)=Sof(C3B)=1-FVAR(1)
 Sof(O3A)=Sof(N1A)=Sof(H1AA)=Sof(H1AB)=Sof(C1A)=Sof(H1AC)=Sof(H1AD)=Sof(C2A)=
 Sof(H2AA)=Sof(H2AB)=Sof(C3A)=FVAR(1)
6.a Free rotating group:
 OW1(HW1A,HW1B), OW2(HW2A,HW2B)
6.b Ternary CH refined with riding coordinates:
 C5(H5)
6.c Secondary CH2 refined with riding coordinates:
 N1A(H1AA,H1AB), N1B(H1BA,H1BB), C1A(H1AC,H1AD), C1B(H1BC,H1BD), C2A(H2AA,
 H2AB), C2B(H2BA,H2BB), C6(H6A,H6B)
6.d Aromatic/amide H refined with riding coordinates:
 N4(H4), C8(H8), C9(H9)
;
_olex2_submission_special_instructions 'No special instructions were received'
_oxdiff_exptl_absorpt_empirical_details
;
Empirical correction (ABSPACK) includes:
- Absorption correction using spherical harmonics
- Frame scaling
- Detector area scaling
;

loop_
_space_group_symop_operation_xyz
'x, y, z'
'-y, x-y, z+1/3'
'-x+y, -x, z+2/3'
'y, x, -z'
'x-y, -y, -z+2/3'
'-x, -x+y, -z+1/3'

loop_
_atom_site_label
_atom_site_type_symbol
_atom_site_fract_x
_atom_site_fract_y
_atom_site_fract_z
_atom_site_U_iso_or_equiv
_atom_site_adp_type
_atom_site_occupancy
_atom_site_site_symmetry_order
_atom_site_calc_flag
_atom_site_refinement_flags_posn
_atom_site_refinement_flags_adp
_atom_site_refinement_flags_occupancy
_atom_site_disorder_assembly
_atom_site_disorder_group
Cu1 Cu 0.31605(8) 0.83330(9) 0.62878(2) 0.05519(18) Uani 1 1 d D . . . .
O1 O 0.3026(3) 1.0575(4) 0.62978(7) 0.0539(6) Uani 1 1 d . . . . .
O2 O 0.1774(5) 1.1896(4) 0.59381(10) 0.0718(8) Uani 1 1 d . . . . .
O3A O 0.3008(14) 0.7948(13) 0.49293(19) 0.058(2) Uani 0.601(11) 1 d D U P A 1
O3B O 0.3624(19) 0.8761(17) 0.4940(3) 0.055(3) Uani 0.399(11) 1 d D U P A 2
OW1 O 0.6308(6) 1.0021(7) 0.64727(8) 0.0863(11) Uani 1 1 d G . . . .
HW1A H 0.692652 1.026556 0.623146 0.129 Uiso 1 1 d DG U . . .
HW1B H 0.660661 0.933909 0.661827 0.129 Uiso 1 1 d DG U . . .
OW2 O 0.1148(6) 0.8355(6) 0.42692(10) 0.0885(12) Uani 1 1 d G . . . .
HW2A H 0.165494 0.949040 0.420122 0.133 Uiso 1 1 d G U . . .
HW2B H 0.175615 0.821403 0.447843 0.133 Uiso 1 1 d G U . . .
N1A N 0.3247(13) 0.6042(10) 0.6200(3) 0.057(2) Uani 0.601(11) 1 d D U P A 1
H1AA H 0.361502 0.576551 0.645265 0.069 Uiso 0.601(11) 1 calc R U P A 1
H1AB H 0.211737 0.512519 0.613955 0.069 Uiso 0.601(11) 1 calc R U P A 1
N1B N 0.3988(19) 0.6519(17) 0.6247(5) 0.069(4) Uani 0.399(11) 1 d D U P A 2
H1BA H 0.514796 0.701795 0.634065 0.083 Uiso 0.399(11) 1 calc R U P A 2
H1BB H 0.328591 0.554999 0.641867 0.083 Uiso 0.399(11) 1 calc R U P A 2
N2 N 0.2888(4) 0.8510(5) 0.56596(8) 0.0562(8) Uani 1 1 d D . . . .
N3 N -0.2375(4) 0.5557(4) 0.64213(8) 0.0538(8) Uani 1 1 d . . . . .
N4 N -0.1747(5) 0.5198(4) 0.57510(8) 0.0527(8) Uani 1 1 d . . . . .
H4 H -0.170333 0.465985 0.551044 0.063 Uiso 1 1 calc R U . . .
C1A C 0.4481(16) 0.619(3) 0.5841(4) 0.051(3) Uani 0.601(11) 1 d D U P A 1
H1AC H 0.469247 0.515592 0.585480 0.062 Uiso 0.601(11) 1 calc R U P A 1
H1AD H 0.565563 0.730848 0.587816 0.062 Uiso 0.601(11) 1 calc R U P A 1
C1B C 0.385(3) 0.594(4) 0.5784(5) 0.063(5) Uani 0.399(11) 1 d D U P A 2
H1BC H 0.434562 0.512012 0.575953 0.075 Uiso 0.399(11) 1 calc R U P A 2
H1BD H 0.256318 0.525323 0.570214 0.075 Uiso 0.399(11) 1 calc R U P A 2
C2A C 0.3695(10) 0.6216(10) 0.53955(17) 0.0473(18) Uani 0.601(11) 1 d D U P A 1
H2AA H 0.459347 0.638975 0.516924 0.057 Uiso 0.601(11) 1 calc R U P A 1
H2AB H 0.262045 0.501788 0.534544 0.057 Uiso 0.601(11) 1 calc R U P A 1
C2B C 0.4793(16) 0.7418(17) 0.5471(3) 0.050(3) Uani 0.399(11) 1 d D U P A 2
H2BA H 0.506632 0.692667 0.520733 0.060 Uiso 0.399(11) 1 calc R U P A 2
H2BB H 0.595864 0.831523 0.560111 0.060 Uiso 0.399(11) 1 calc R U P A 2
C3A C 0.3152(11) 0.7636(12) 0.53282(16) 0.046(2) Uani 0.601(11) 1 d D U P A 1
C3B C 0.3814(16) 0.8384(19) 0.5328(3) 0.055(4) Uani 0.399(11) 1 d D U P A 2
C4 C 0.2289(5) 1.0785(5) 0.59582(11) 0.0512(8) Uani 1 1 d . . . . .
C5 C 0.2049(5) 0.9588(5) 0.55657(9) 0.0475(8) Uani 1 1 d . . . . .
H5 H 0.266499 1.037353 0.530777 0.057 Uiso 1 1 calc R U . . .
C6 C 0.0037(5) 0.8367(5) 0.54571(9) 0.0434(7) Uani 1 1 d . . . . .
H6A H -0.051263 0.913047 0.540951 0.052 Uiso 1 1 calc R U . . .
H6B H -0.006963 0.771818 0.518120 0.052 Uiso 1 1 calc R U . . .
C7 C -0.0993(5) 0.7019(5) 0.58063(9) 0.0437(7) Uani 1 1 d . . . . .
C8 C -0.1417(5) 0.7210(5) 0.62243(10) 0.0493(8) Uani 1 1 d . . . . .
H8 H -0.109522 0.832846 0.635985 0.059 Uiso 1 1 calc R U . . .
C9 C -0.2565(6) 0.4368(6) 0.61233(10) 0.0580(10) Uani 1 1 d . . . . .
H9 H -0.319272 0.310040 0.616591 0.070 Uiso 1 1 calc R U . . .

loop_
_atom_site_aniso_label
_atom_site_aniso_U_11
_atom_site_aniso_U_22
_atom_site_aniso_U_33
_atom_site_aniso_U_23
_atom_site_aniso_U_13
_atom_site_aniso_U_12
Cu1 0.0665(4) 0.0895(4) 0.0215(2) 0.0145(2) 0.0119(2) 0.0479(3)
O1 0.0587(15) 0.0676(16) 0.0256(10) 0.0086(10) 0.0055(10) 0.0243(14)
O2 0.097(2) 0.0618(17) 0.0581(16) -0.0079(14) -0.0143(16) 0.0408(17)
O3A 0.076(6) 0.098(6) 0.024(2) 0.016(3) 0.016(3) 0.061(5)
O3B 0.074(8) 0.082(7) 0.026(3) 0.022(4) 0.024(4) 0.050(7)
OW1 0.120(3) 0.153(3) 0.0395(12) 0.0113(18) 0.0124(16) 0.109(3)
OW2 0.140(3) 0.131(3) 0.0480(16) -0.0203(19) -0.0230(19) 0.108(3)
N1A 0.065(6) 0.088(5) 0.032(3) 0.013(3) 0.008(4) 0.049(4)
N1B 0.062(8) 0.143(11) 0.031(5) 0.024(6) 0.008(6) 0.074(8)
N2 0.0670(19) 0.097(3) 0.0240(11) 0.0145(14) 0.0137(12) 0.0558(19)
N3 0.0683(19) 0.0523(17) 0.0256(12) -0.0020(12) 0.0116(12) 0.0188(15)
N4 0.082(2) 0.0576(18) 0.0211(11) -0.0042(12) 0.0065(13) 0.0370(17)
C1A 0.073(7) 0.066(6) 0.027(3) -0.004(3) -0.009(4) 0.044(6)
C1B 0.095(13) 0.066(11) 0.044(8) 0.003(6) -0.002(7) 0.053(12)
C2A 0.057(4) 0.065(5) 0.028(3) -0.002(3) 0.001(2) 0.037(4)
C2B 0.062(7) 0.073(7) 0.026(4) -0.002(4) 0.005(4) 0.042(6)
C3A 0.041(4) 0.084(6) 0.022(3) 0.019(3) 0.021(2) 0.038(5)
C3B 0.041(7) 0.082(10) 0.039(5) 0.026(5) 0.024(4) 0.030(7)
C4 0.053(2) 0.0544(19) 0.0358(16) 0.0109(14) 0.0067(14) 0.0195(17)
C5 0.053(2) 0.066(2) 0.0246(13) 0.0106(14) 0.0076(13) 0.0298(17)
C6 0.061(2) 0.060(2) 0.0199(12) 0.0015(13) 0.0054(13) 0.0390(18)
C7 0.0548(19) 0.054(2) 0.0253(13) 0.0002(13) 0.0058(13) 0.0292(17)
C8 0.056(2) 0.054(2) 0.0278(14) -0.0027(14) 0.0109(13) 0.0200(17)
C9 0.087(3) 0.052(2) 0.0265(14) -0.0013(15) 0.0095(17) 0.028(2)

loop_
_atom_type_symbol
_atom_type_description
_atom_type_scat_dispersion_real
_atom_type_scat_dispersion_imag
_atom_type_scat_source
C C 0.0181 0.0091 'International Tables Vol C Tables 4.2.6.8 and 6.1.1.4'
H H 0.0000 0.0000 'International Tables Vol C Tables 4.2.6.8 and 6.1.1.4'
Cu Cu -1.9646 0.5888 'International Tables Vol C Tables 4.2.6.8 and 6.1.1.4'
N N 0.0311 0.0180 'International Tables Vol C Tables 4.2.6.8 and 6.1.1.4'
O O 0.0492 0.0322 'International Tables Vol C Tables 4.2.6.8 and 6.1.1.4'

loop_
_exptl_crystal_face_index_h
_exptl_crystal_face_index_k
_exptl_crystal_face_index_l
_exptl_crystal_face_perp_dist
0 0 -1 0.0039
-1 0 0 0.0438
-1 1 1 0.0480
0 -1 -1 0.0514
0 1 1 0.0618
1 0 1 0.0579
0 0 1 0.0219
2 -2 -1 0.0535

loop_
_geom_angle_atom_site_label_1
_geom_angle_atom_site_label_2
_geom_angle_atom_site_label_3
_geom_angle
_geom_angle_site_symmetry_1
_geom_angle_site_symmetry_3
_geom_angle_publ_flag
O1 Cu1 OW1 90.27(12) . . ?
O1 Cu1 N1A 173.2(3) . . ?
O1 Cu1 N1B 164.8(5) . . ?
O1 Cu1 N3 88.53(12) . 6_556 ?
N1A Cu1 OW1 92.3(3) . . ?
N1B Cu1 OW1 75.9(4) . . ?
N2 Cu1 O1 82.68(12) . . ?
N2 Cu1 OW1 109.07(12) . . ?
N2 Cu1 N1A 90.5(3) . . ?
N2 Cu1 N1B 95.8(4) . . ?
N2 Cu1 N3 155.85(13) . 6_556 ?
N3 Cu1 OW1 93.35(12) 6_556 . ?
N3 Cu1 N1A 97.6(3) 6_556 . ?
N3 Cu1 N1B 98.3(5) 6_556 . ?
C4 O1 Cu1 113.4(2) . . ?
Cu1 OW1 HW1A 108.0 . . ?
Cu1 OW1 HW1B 109.6 . . ?
HW1A OW1 HW1B 104.4 . . ?
HW2A OW2 HW2B 109.4 . . ?
Cu1 N1A H1AA 109.1 . . ?
Cu1 N1A H1AB 109.1 . . ?
H1AA N1A H1AB 107.8 . . ?
C1A N1A Cu1 112.7(10) . . ?
C1A N1A H1AA 109.1 . . ?
C1A N1A H1AB 109.1 . . ?
Cu1 N1B H1BA 110.0 . . ?
Cu1 N1B H1BB 110.0 . . ?
H1BA N1B H1BB 108.4 . . ?
C1B N1B Cu1 108.5(13) . . ?
C1B N1B H1BA 110.0 . . ?
C1B N1B H1BB 110.0 . . ?
C3A N2 Cu1 129.7(3) . . ?
C3A N2 C5 118.6(3) . . ?
C3B N2 Cu1 130.4(5) . . ?
C3B N2 C5 114.0(5) . . ?
C5 N2 Cu1 111.1(2) . . ?
C8 N3 Cu1 124.7(2) . 6_556 ?
C9 N3 Cu1 129.4(3) . 6_556 ?
C9 N3 C8 105.8(3) . . ?
C7 N4 H4 125.6 . . ?
C9 N4 H4 125.6 . . ?
C9 N4 C7 108.9(3) . . ?
N1A C1A H1AC 109.4 . . ?
N1A C1A H1AD 109.4 . . ?
N1A C1A C2A 111.2(9) . . ?
H1AC C1A H1AD 108.0 . . ?
C2A C1A H1AC 109.4 . . ?
C2A C1A H1AD 109.4 . . ?
N1B C1B H1BC 108.5 . . ?
N1B C1B H1BD 108.5 . . ?
H1BC C1B H1BD 107.5 . . ?
C2B C1B N1B 115(2) . . ?
C2B C1B H1BC 108.5 . . ?
C2B C1B H1BD 108.5 . . ?
C1A C2A H2AA 108.1 . . ?
C1A C2A H2AB 108.1 . . ?
H2AA C2A H2AB 107.3 . . ?
C3A C2A C1A 116.6(8) . . ?
C3A C2A H2AA 108.1 . . ?
C3A C2A H2AB 108.1 . . ?
C1B C2B H2BA 108.2 . . ?
C1B C2B H2BB 108.2 . . ?
C1B C2B C3B 116.5(12) . . ?
H2BA C2B H2BB 107.3 . . ?
C3B C2B H2BA 108.2 . . ?
C3B C2B H2BB 108.2 . . ?
O3A C3A N2 123.1(6) . . ?
O3A C3A C2A 113.6(6) . . ?
N2 C3A C2A 123.2(5) . . ?
O3B C3B N2 122.7(10) . . ?
O3B C3B C2B 126.3(9) . . ?
N2 C3B C2B 110.1(6) . . ?
O1 C4 C5 117.2(4) . . ?
O2 C4 O1 122.8(4) . . ?
O2 C4 C5 119.9(3) . . ?
N2 C5 C4 109.1(3) . . ?
N2 C5 H5 108.8 . . ?
N2 C5 C6 110.6(3) . . ?
C4 C5 H5 108.8 . . ?
C4 C5 C6 110.8(3) . . ?
C6 C5 H5 108.8 . . ?
C5 C6 H6A 108.9 . . ?
C5 C6 H6B 108.9 . . ?
H6A C6 H6B 107.7 . . ?
C7 C6 C5 113.5(3) . . ?
C7 C6 H6A 108.9 . . ?
C7 C6 H6B 108.9 . . ?
N4 C7 C6 123.5(3) . . ?
C8 C7 N4 104.5(3) . . ?
C8 C7 C6 132.0(3) . . ?
N3 C8 H8 124.9 . . ?
C7 C8 N3 110.3(3) . . ?
C7 C8 H8 124.9 . . ?
N3 C9 N4 110.5(4) . . ?
N3 C9 H9 124.8 . . ?
N4 C9 H9 124.8 . . ?

loop_
_geom_bond_atom_site_label_1
_geom_bond_atom_site_label_2
_geom_bond_distance
_geom_bond_site_symmetry_2
_geom_bond_publ_flag
Cu1 O1 1.982(3) . ?
Cu1 OW1 2.405(5) . ?
Cu1 N1A 2.019(5) . ?
Cu1 N1B 2.009(7) . ?
Cu1 N2 1.953(3) . ?
Cu1 N3 1.998(3) 6_556 ?
O1 C4 1.275(4) . ?
O2 C4 1.235(5) . ?
O3A C3A 1.269(5) . ?
O3B C3B 1.262(6) . ?
OW1 HW1A 0.8713 . ?
OW1 HW1B 0.8691 . ?
OW2 HW2A 0.8694 . ?
OW2 HW2B 0.8714 . ?
N1A H1AA 0.9100 . ?
N1A H1AB 0.9100 . ?
N1A C1A 1.487(7) . ?
N1B H1BA 0.9100 . ?
N1B H1BB 0.9100 . ?
N1B C1B 1.486(8) . ?
N2 C3A 1.346(6) . ?
N2 C3B 1.326(7) . ?
N2 C5 1.455(5) . ?
N3 C8 1.372(5) . ?
N3 C9 1.315(5) . ?
N4 H4 0.8800 . ?
N4 C7 1.368(5) . ?
N4 C9 1.341(4) . ?
C1A H1AC 0.9900 . ?
C1A H1AD 0.9900 . ?
C1A C2A 1.526(13) . ?
C1B H1BC 0.9900 . ?
C1B H1BD 0.9900 . ?
C1B C2B 1.47(3) . ?
C2A H2AA 0.9900 . ?
C2A H2AB 0.9900 . ?
C2A C3A 1.518(7) . ?
C2B H2BA 0.9900 . ?
C2B H2BB 0.9900 . ?
C2B C3B 1.509(8) . ?
C4 C5 1.526(5) . ?
C5 H5 1.0000 . ?
C5 C6 1.541(5) . ?
C6 H6A 0.9900 . ?
C6 H6B 0.9900 . ?
C6 C7 1.496(5) . ?
C7 C8 1.362(4) . ?
C8 H8 0.9500 . ?
C9 H9 0.9500 . ?

loop_
_geom_hbond_atom_site_label_D
_geom_hbond_atom_site_label_H
_geom_hbond_atom_site_label_A
_geom_hbond_distance_DH
_geom_hbond_distance_HA
_geom_hbond_distance_DA
_geom_hbond_angle_DHA
_geom_hbond_site_symmetry_A
_geom_hbond_publ_flag
OW1 HW1A OW2 0.87 1.87 2.734(4) 171.4 4_566 yes
OW2 HW2A O2 0.87 1.91 2.742(5) 159.6 4_466 yes
OW2 HW2B O3A 0.87 1.83 2.702(8) 178.3 . yes
OW2 HW2B O3B 0.87 2.01 2.847(12) 161.3 . yes
N4 H4 O3A 0.88 1.87 2.728(9) 165.7 4_456 yes
N4 H4 O3B 0.88 1.79 2.661(13) 169.7 4_456 yes

loop_
_geom_torsion_atom_site_label_1
_geom_torsion_atom_site_label_2
_geom_torsion_atom_site_label_3
_geom_torsion_atom_site_label_4
_geom_torsion
_geom_torsion_site_symmetry_1
_geom_torsion_site_symmetry_2
_geom_torsion_site_symmetry_3
_geom_torsion_site_symmetry_4
_geom_torsion_publ_flag
Cu1 O1 C4 O2 165.9(3) . . . . ?
Cu1 O1 C4 C5 -14.0(4) . . . . ?
Cu1 N1A C1A C2A -72.0(14) . . . . ?
Cu1 N1B C1B C2B 54(2) . . . . ?
Cu1 N2 C3A O3A -176.5(6) . . . . ?
Cu1 N2 C3A C2A 2.0(10) . . . . ?
Cu1 N2 C3B O3B -170.5(8) . . . . ?
Cu1 N2 C3B C2B 20.2(14) . . . . ?
Cu1 N2 C5 C4 21.0(4) . . . . ?
Cu1 N2 C5 C6 -101.2(3) . . . . ?
Cu1 N3 C8 C7 176.1(3) 6_556 . . . ?
Cu1 N3 C9 N4 -176.2(3) 6_556 . . . ?
O1 C4 C5 N2 -4.6(4) . . . . ?
O1 C4 C5 C6 117.4(3) . . . . ?
O2 C4 C5 N2 175.5(4) . . . . ?
O2 C4 C5 C6 -62.5(4) . . . . ?
N1A C1A C2A C3A 54.6(15) . . . . ?
N1B C1B C2B C3B -81.4(19) . . . . ?
N2 C5 C6 C7 55.7(3) . . . . ?
N4 C7 C8 N3 1.1(4) . . . . ?
C1A C2A C3A O3A 160.8(9) . . . . ?
C1A C2A C3A N2 -17.8(11) . . . . ?
C1B C2B C3B O3B -132.4(14) . . . . ?
C1B C2B C3B N2 36.3(15) . . . . ?
C3A N2 C5 C4 -166.8(5) . . . . ?
C3A N2 C5 C6 71.1(6) . . . . ?
C3B N2 C5 C4 -137.8(8) . . . . ?
C3B N2 C5 C6 100.0(8) . . . . ?
C4 C5 C6 C7 -65.4(4) . . . . ?
C5 N2 C3A O3A 12.9(10) . . . . ?
C5 N2 C3A C2A -168.6(6) . . . . ?
C5 N2 C3B O3B -16.8(15) . . . . ?
C5 N2 C3B C2B 173.9(7) . . . . ?
C5 C6 C7 N4 -114.0(4) . . . . ?
C5 C6 C7 C8 66.2(5) . . . . ?
C6 C7 C8 N3 -179.1(4) . . . . ?
C7 N4 C9 N3 -0.4(5) . . . . ?
C8 N3 C9 N4 1.0(5) . . . . ?
C9 N3 C8 C7 -1.3(5) . . . . ?
C9 N4 C7 C6 179.7(4) . . . . ?
C9 N4 C7 C8 -0.4(4) . . . . ?
